data_4311365
loop_
_publ_author_name
'Scott A. Hilderbrand'
'Stephen J. Lippard'

_publ_section_title
;
 Cobalt Chemistry with Mixed Aminotroponiminate Salicylaldiminate Ligands:
 Synthesis, Characterization, and Nitric Oxide Reactivity
;
_journal_name_full 'Inorganic Chemistry'
_journal_page_first 4674
_journal_page_last 4682
_journal_paper_doi 10.1021/ic049776h
_journal_volume 43
_journal_year 2004
_chemical_formula_sum 'C20 H20 Co N3 O'
_chemical_formula_weight 377.32
_chemical_name_systematic
; 
 ? 
;
_space_group_IT_number 14
_symmetry_cell_setting monoclinic
_symmetry_space_group_name_Hall '-P 2ybc'
_symmetry_space_group_name_H-M 'P 1 21/c 1'
_atom_sites_solution_hydrogens geom
_atom_sites_solution_primary direct
_atom_sites_solution_secondary difmap
_audit_creation_method SHELXL-97
_cell_angle_alpha 90.00
_cell_angle_beta 90.029(3)
_cell_angle_gamma 90.00
_cell_formula_units_Z 4
_cell_length_a 9.3513(13)
_cell_length_b 9.2518(13)
_cell_length_c 20.722(3)
_cell_measurement_temperature 188(2)
_cell_volume 1792.8(4)
_computing_cell_refinement 'Bruker SMART'
_computing_data_collection 'Bruker SMART'
_computing_data_reduction 'Bruker SAINT'
_computing_molecular_graphics 'Bruker SHELXTL'
_computing_publication_material 'Bruker SHELXTL'
_computing_structure_refinement 'SHELXL-97 (Sheldrick, 1997)'
_computing_structure_solution 'SHELXS-97 (Sheldrick, 1990)'
_diffrn_ambient_temperature 188(2)
_diffrn_measured_fraction_theta_full 0.997
_diffrn_measured_fraction_theta_max 0.997
_diffrn_measurement_device_type 'CCD area detector'
_diffrn_measurement_method 'phi and omega scans'
_diffrn_radiation_monochromator graphite
_diffrn_radiation_source 'fine-focus sealed tube'
_diffrn_radiation_type MoK\a
_diffrn_radiation_wavelength 0.71073
_diffrn_reflns_av_R_equivalents 0.0315
_diffrn_reflns_av_sigmaI/netI 0.0322
_diffrn_reflns_limit_h_max 10
_diffrn_reflns_limit_h_min -5
_diffrn_reflns_limit_k_max 10
_diffrn_reflns_limit_k_min -9
_diffrn_reflns_limit_l_max 21
_diffrn_reflns_limit_l_min -23
_diffrn_reflns_number 7887
_diffrn_reflns_theta_full 23.28
_diffrn_reflns_theta_max 23.28
_diffrn_reflns_theta_min 1.97
_exptl_absorpt_coefficient_mu 0.969
_exptl_absorpt_correction_T_max 1.000000
_exptl_absorpt_correction_T_min 0.866788
_exptl_absorpt_correction_type sadabs
_exptl_crystal_colour burgandy
_exptl_crystal_density_diffrn 1.398
_exptl_crystal_density_meas 0
_exptl_crystal_density_method 'not measured'
_exptl_crystal_description needle
_exptl_crystal_F_000 784
_exptl_crystal_size_max 0.30
_exptl_crystal_size_mid 0.075
_exptl_crystal_size_min 0.05
_refine_diff_density_max 0.540
_refine_diff_density_min -0.325
_refine_diff_density_rms 0.066
_refine_ls_extinction_method none
_refine_ls_goodness_of_fit_ref 1.080
_refine_ls_hydrogen_treatment mixed
_refine_ls_matrix_type full
_refine_ls_number_parameters 398
_refine_ls_number_reflns 2586
_refine_ls_number_restraints 680
_refine_ls_restrained_S_all 0.978
_refine_ls_R_factor_all 0.0537
_refine_ls_R_factor_gt 0.0435
_refine_ls_shift/su_max 0.940
_refine_ls_shift/su_mean 0.074
_refine_ls_structure_factor_coef Fsqd
_refine_ls_weighting_details 'calc w=1/[\s^2^(Fo^2^)+(0.0480P)^2^+3.2176P] where P=(Fo^2^+2Fc^2^)/3'
_refine_ls_weighting_scheme calc
_refine_ls_wR_factor_gt 0.1076
_refine_ls_wR_factor_ref 0.1124
_reflns_number_gt 2165
_reflns_number_total 2586
_reflns_threshold_expression >2sigma(I)
_cod_data_source_file ic049776hsi20040218_115656_1.cif
_cod_data_source_block Complex7
_cod_depositor_comments
;
The following automatic conversions were performed:
'_symmetry_cell_setting' value 'Monoclinic' changed to 'monoclinic'
according to '/home/saulius/struct/CIF-dictionaries/cif_core.dic'
dictionary named 'cif_core.dic' version 2.4.1 from 2010-06-29.

Automatic conversion script
Id: cif_fix_enum 1527 2010-12-29 10:47:43Z saulius 
;
_cod_database_code 4311365

loop_
_symmetry_equiv_pos_as_xyz
'x, y, z'
'-x, y+1/2, -z+1/2'
'-x, -y, -z'
'x, -y-1/2, z-1/2'

loop_
_atom_site_label
_atom_site_type_symbol
_atom_site_fract_x
_atom_site_fract_y
_atom_site_fract_z
_atom_site_U_iso_or_equiv
_atom_site_adp_type
_atom_site_occupancy
_atom_site_symmetry_multiplicity
_atom_site_calc_flag
_atom_site_refinement_flags
_atom_site_disorder_assembly
_atom_site_disorder_group
Co1 Co 0.18435(5) 0.47015(5) 0.18864(2) 0.03125(19) Uani 1 1 d . . .
N1 N 0.3447(12) 0.3479(16) 0.2187(3) 0.033(2) Uani 0.716(6) 1 d PDU A 1
N1A N 0.176(4) 0.347(6) 0.1105(15) 0.044(6) Uani 0.284(6) 1 d PU A 2
N2 N 0.2148(8) 0.5561(7) 0.2687(3) 0.067(3) Uani 0.716(6) 1 d PDU A 1
N2A N 0.0287(8) 0.5768(7) 0.1583(3) 0.041(7) Uani 0.284(6) 1 d PRU A 2
N3 N 0.0275(7) 0.5890(8) 0.1588(3) 0.061(4) Uani 0.716(6) 1 d PDU A 1
N3A N 0.2071(7) 0.5708(8) 0.2643(3) 0.027(5) Uani 0.284(6) 1 d PRU A 2
O1 O 0.1486(9) 0.3406(18) 0.1232(4) 0.041(2) Uani 0.716(6) 1 d PDU A 1
O1A O 0.307(3) 0.355(3) 0.2257(12) 0.050(6) Uani 0.284(6) 1 d PU A 2
C1 C 0.0492(7) 0.3346(8) 0.0800(3) 0.049(3) Uani 0.716(6) 1 d PDU A 1
C1A C 0.3589(7) 0.3509(8) 0.2822(3) 0.039(8) Uani 0.284(6) 1 d PRU A 2
C2 C 0.0410(8) 0.2202(9) 0.0358(3) 0.050(3) Uani 0.716(6) 1 d PU A 1
H2 H 0.1153 0.1502 0.0355 0.060 Uiso 0.716(6) 1 calc PR A 1
C2A C 0.4442(8) 0.2470(9) 0.3136(3) 0.042(9) Uani 0.284(6) 1 d PRU A 2
H2AA H 0.4858 0.1758 0.2864 0.051 Uiso 0.284(6) 1 calc PR A 2
C3 C -0.0698(9) 0.2053(10) -0.0069(4) 0.063(4) Uani 0.716(6) 1 d PU A 1
H3 H -0.0678 0.1257 -0.0358 0.075 Uiso 0.716(6) 1 calc PR A 1
C3A C 0.4761(9) 0.2341(10) 0.3791(4) 0.052(9) Uani 0.284(6) 1 d PRU A 2
H3AA H 0.5376 0.1562 0.3902 0.063 Uiso 0.284(6) 1 calc PR A 2
C4 C -0.1831(10) 0.2983(12) -0.0103(4) 0.068(4) Uani 0.716(6) 1 d PU A 1
H4A H -0.2589 0.2815 -0.0399 0.081 Uiso 0.716(6) 1 calc PR A 1
C4A C 0.4301(10) 0.3201(12) 0.4308(4) 0.056(9) Uani 0.284(6) 1 d PRU A 2
H4AA H 0.4602 0.2942 0.4730 0.068 Uiso 0.284(6) 1 calc PR A 2
C5 C -0.1852(9) 0.4188(13) 0.0305(5) 0.074(4) Uani 0.716(6) 1 d PDU A 1
H5A H -0.2600 0.4882 0.0286 0.089 Uiso 0.716(6) 1 calc PR A 1
C5A C 0.3434(9) 0.4405(13) 0.4241(5) 0.054(9) Uani 0.284(6) 1 d PRU A 2
H5AA H 0.3117 0.5029 0.4575 0.065 Uiso 0.284(6) 1 calc PR A 2
C6 C -0.0690(7) 0.4326(9) 0.0755(4) 0.0430(19) Uani 0.716(6) 1 d PDU A 1
C6A C 0.3053(19) 0.454(2) 0.3452(13) 0.041(5) Uani 0.284(6) 1 d PU A 2
C7 C -0.0671(6) 0.5617(8) 0.1177(3) 0.0428(16) Uani 0.716(6) 1 d PU A 1
H7A H -0.1433 0.6288 0.1132 0.051 Uiso 0.716(6) 1 calc PR A 1
C7A C 0.2214(17) 0.582(2) 0.3231(9) 0.058(4) Uani 0.284(6) 1 d PU A 2
H7AA H 0.1855 0.6572 0.3495 0.070 Uiso 0.284(6) 1 calc PR A 2
C8 C -0.0017(11) 0.7296(9) 0.1930(5) 0.056(3) Uani 0.716(6) 1 d PDU A 1
H8A H -0.0831 0.7153 0.2229 0.067 Uiso 0.716(6) 1 calc PR A 1
H8B H -0.0311 0.8025 0.1606 0.067 Uiso 0.716(6) 1 calc PR A 1
C8A C 0.119(3) 0.743(2) 0.2626(9) 0.046(5) Uani 0.284(6) 1 d PU A 2
H8AA H 0.0340 0.7392 0.2912 0.055 Uiso 0.284(6) 1 calc PR A 2
H8AB H 0.1844 0.8175 0.2799 0.055 Uiso 0.284(6) 1 calc PR A 2
C9 C 0.1232(10) 0.7888(8) 0.2308(5) 0.050(2) Uani 0.716(6) 1 d PU A 1
H9A H 0.2073 0.7965 0.2020 0.060 Uiso 0.716(6) 1 calc PR A 1
H9B H 0.0995 0.8872 0.2462 0.060 Uiso 0.716(6) 1 calc PR A 1
C9A C 0.071(3) 0.787(2) 0.1945(12) 0.044(5) Uani 0.284(6) 1 d PU A 2
H9AA H 0.0300 0.8859 0.1971 0.053 Uiso 0.284(6) 1 calc PR A 2
H9AB H 0.1569 0.7931 0.1669 0.053 Uiso 0.284(6) 1 calc PR A 2
C10 C 0.1606(7) 0.6958(7) 0.2873(4) 0.0425(18) Uani 0.716(6) 1 d PDU A 1
H10A H 0.2335 0.7459 0.3138 0.051 Uiso 0.716(6) 1 calc PR A 1
H10B H 0.0743 0.6824 0.3144 0.051 Uiso 0.716(6) 1 calc PR A 1
C10A C -0.036(2) 0.692(2) 0.1612(10) 0.052(5) Uani 0.284(6) 1 d PU A 2
H10C H -0.1252 0.6830 0.1867 0.063 Uiso 0.284(6) 1 calc PR A 2
H10D H -0.0599 0.7293 0.1176 0.063 Uiso 0.284(6) 1 calc PR A 2
C11 C 0.2851(6) 0.4739(7) 0.3113(4) 0.0282(15) Uani 0.716(6) 1 d PDU A 1
C11A C -0.025(2) 0.470(2) 0.1013(9) 0.041(4) Uani 0.284(6) 1 d PU A 2
C12 C 0.2815(7) 0.5078(8) 0.3767(4) 0.0430(19) Uani 0.716(6) 1 d PDU A 1
H12A H 0.2283 0.5912 0.3883 0.052 Uiso 0.716(6) 1 calc PR A 1
C12A C -0.138(3) 0.491(2) 0.0766(9) 0.057(5) Uani 0.284(6) 1 d PU A 2
H12B H -0.1926 0.5673 0.0949 0.068 Uiso 0.284(6) 1 calc PR A 2
C13 C 0.3457(8) 0.4346(11) 0.4260(4) 0.064(4) Uani 0.716(6) 1 d PDU A 1
H13A H 0.3238 0.4751 0.4669 0.077 Uiso 0.716(6) 1 calc PR A 1
C13A C -0.1983(8) 0.4237(11) 0.0270(4) 0.061(8) Uani 0.284(6) 1 d PRU A 2
H13B H -0.2786 0.4786 0.0132 0.073 Uiso 0.284(6) 1 calc PR A 2
C14 C 0.4329(9) 0.3189(10) 0.4308(3) 0.056(4) Uani 0.716(6) 1 d PU A 1
H14A H 0.4667 0.2939 0.4726 0.067 Uiso 0.716(6) 1 calc PR A 1
C14A C -0.1872(9) 0.3040(10) -0.0115(3) 0.067(9) Uani 0.284(6) 1 d PRU A 2
H14B H -0.2610 0.2848 -0.0418 0.080 Uiso 0.284(6) 1 calc PR A 2
C15 C 0.4765(8) 0.2346(8) 0.3802(4) 0.051(4) Uani 0.716(6) 1 d PU A 1
H15 H 0.5369 0.1558 0.3912 0.062 Uiso 0.716(6) 1 calc PR A 1
C15A C -0.0723(8) 0.2099(8) -0.0077(4) 0.061(9) Uani 0.284(6) 1 d PRU A 2
H15A H -0.0699 0.1301 -0.0366 0.073 Uiso 0.284(6) 1 calc PR A 2
C16 C 0.4448(7) 0.2483(8) 0.3154(3) 0.042(4) Uani 0.716(6) 1 d PU A 1
H16B H 0.4873 0.1777 0.2883 0.051 Uiso 0.716(6) 1 calc PR A 1
C16A C 0.0400(7) 0.2259(8) 0.0360(3) 0.054(9) Uani 0.284(6) 1 d PRU A 2
H16A H 0.1154 0.1555 0.0360 0.065 Uiso 0.284(6) 1 d PR A 2
C17 C 0.3583(6) 0.3518(7) 0.2832(3) 0.039(3) Uani 0.716(6) 1 d PDU A 1
C17A C 0.0465(6) 0.3432(7) 0.0805(3) 0.048(7) Uani 0.284(6) 1 d PRU A 2
C18 C 0.4173(5) 0.2426(5) 0.1756(2) 0.0276(12) Uani 0.716(6) 1 d PU A 1
H18A H 0.5095 0.2187 0.1977 0.033 Uiso 0.716(6) 1 calc PR A 1
C18A C 0.3211(17) 0.2495(16) 0.1047(7) 0.055(4) Uani 0.284(6) 1 d PU A 2
H18B H 0.3194 0.2155 0.0589 0.066 Uiso 0.284(6) 1 calc PR A 2
C19 C 0.4602(4) 0.3115(5) 0.11129(19) 0.0449(10) Uani 1 1 d U . .
C20 C 0.3378(10) 0.0998(11) 0.1699(4) 0.0362(19) Uani 0.716(6) 1 d PU A 1
H20A H 0.3156 0.0631 0.2131 0.054 Uiso 0.716(6) 1 calc PR A 1
H20B H 0.3979 0.0296 0.1471 0.054 Uiso 0.716(6) 1 calc PR A 1
H20C H 0.2488 0.1146 0.1458 0.054 Uiso 0.716(6) 1 calc PR A 1
C20A C 0.303(3) 0.103(3) 0.1453(12) 0.054(7) Uani 0.284(6) 1 d PU A 2
H20D H 0.3797 0.0354 0.1337 0.081 Uiso 0.284(6) 1 calc PR A 2
H20E H 0.2102 0.0591 0.1355 0.081 Uiso 0.284(6) 1 calc PR A 2
H20F H 0.3086 0.1247 0.1916 0.081 Uiso 0.284(6) 1 calc PR A 2

loop_
_atom_site_aniso_label
_atom_site_aniso_U_11
_atom_site_aniso_U_22
_atom_site_aniso_U_33
_atom_site_aniso_U_23
_atom_site_aniso_U_13
_atom_site_aniso_U_12
Co1 0.0298(3) 0.0286(3) 0.0353(3) 0.0033(2) 0.0062(2) 0.0068(2)
N1 0.011(6) 0.035(4) 0.054(4) 0.012(3) -0.001(3) 0.009(4)
N1A 0.083(13) 0.029(8) 0.019(10) 0.002(8) 0.038(9) 0.001(10)
N2 0.063(6) 0.079(6) 0.057(6) -0.039(5) 0.031(5) -0.034(5)
N2A 0.030(14) 0.039(11) 0.052(14) 0.044(11) 0.004(13) 0.005(11)
N3 0.037(7) 0.092(7) 0.054(7) 0.028(6) 0.005(6) 0.007(6)
N3A 0.036(10) 0.029(9) 0.015(9) 0.031(8) -0.024(8) -0.013(8)
O1 0.061(4) 0.042(4) 0.020(4) -0.002(4) 0.005(4) 0.009(4)
O1A 0.000(10) 0.027(7) 0.124(13) -0.016(7) 0.002(7) 0.005(7)
C1 0.061(6) 0.046(5) 0.039(6) 0.016(5) 0.016(6) 0.008(5)
C1A 0.020(13) 0.033(13) 0.065(13) 0.000(13) 0.002(13) -0.005(13)
C2 0.055(6) 0.055(6) 0.040(6) 0.007(6) -0.006(6) -0.002(6)
C2A 0.041(15) 0.039(15) 0.047(15) 0.000(15) -0.003(15) -0.005(15)
C3 0.061(7) 0.075(7) 0.053(7) 0.012(7) -0.005(7) -0.024(7)
C3A 0.051(16) 0.049(16) 0.057(15) 0.006(15) -0.010(15) -0.014(15)
C4 0.048(7) 0.108(8) 0.047(6) 0.025(7) -0.019(6) -0.037(7)
C4A 0.056(15) 0.069(15) 0.043(16) 0.008(15) -0.004(15) -0.023(15)
C5 0.056(6) 0.093(8) 0.074(7) 0.046(7) 0.013(6) 0.001(6)
C5A 0.046(16) 0.059(16) 0.056(16) -0.009(16) 0.004(16) -0.017(16)
C6 0.035(4) 0.057(5) 0.037(4) 0.014(4) 0.010(4) 0.002(4)
C6A 0.019(7) 0.046(10) 0.058(13) 0.024(11) -0.018(10) -0.013(7)
C7 0.030(3) 0.053(4) 0.046(4) 0.018(3) 0.008(3) 0.016(3)
C7A 0.038(8) 0.065(10) 0.072(10) -0.013(9) 0.016(8) -0.019(8)
C8 0.061(6) 0.051(6) 0.056(5) 0.004(5) 0.001(6) 0.040(5)
C8A 0.085(13) 0.030(12) 0.022(11) -0.009(8) 0.009(10) 0.026(10)
C9 0.062(5) 0.025(4) 0.064(7) 0.004(5) 0.023(5) 0.015(4)
C9A 0.060(13) 0.022(9) 0.051(11) -0.016(10) -0.006(11) 0.025(8)
C10 0.033(3) 0.041(4) 0.054(5) 0.009(3) -0.001(3) 0.003(3)
C10A 0.051(10) 0.053(10) 0.053(10) 0.013(9) -0.005(9) 0.020(9)
C11 0.020(3) 0.030(3) 0.035(4) 0.006(3) -0.003(3) -0.006(3)
C11A 0.053(10) 0.041(9) 0.030(9) 0.004(7) 0.012(8) -0.008(9)
C12 0.034(3) 0.055(4) 0.039(4) -0.016(3) 0.008(3) -0.012(3)
C12A 0.076(12) 0.044(10) 0.049(9) 0.005(8) 0.028(10) -0.004(9)
C13 0.050(7) 0.088(9) 0.056(7) -0.018(7) 0.009(7) -0.028(8)
C13A 0.054(14) 0.082(14) 0.045(13) 0.032(13) 0.003(12) -0.010(13)
C14 0.060(7) 0.075(7) 0.031(6) 0.014(6) -0.015(6) -0.023(7)
C14A 0.051(15) 0.100(15) 0.048(15) 0.036(14) -0.014(15) -0.023(15)
C15 0.048(6) 0.043(6) 0.063(7) 0.009(6) -0.022(6) -0.012(6)
C15A 0.061(15) 0.076(15) 0.046(15) 0.012(15) -0.014(15) -0.027(15)
C16 0.041(6) 0.036(6) 0.049(6) -0.003(6) -0.013(6) -0.006(6)
C16A 0.060(16) 0.061(15) 0.041(15) 0.013(15) 0.000(15) -0.002(15)
C17 0.017(5) 0.029(6) 0.070(6) -0.001(6) -0.004(6) -0.006(5)
C17A 0.059(13) 0.053(13) 0.033(13) 0.002(12) 0.002(12) -0.015(12)
C18 0.025(3) 0.026(3) 0.032(3) -0.003(2) 0.001(2) 0.010(2)
C18A 0.072(10) 0.058(9) 0.035(7) -0.024(7) -0.006(7) 0.034(8)
C19 0.041(2) 0.052(3) 0.042(2) -0.0007(19) 0.0142(19) 0.009(2)
C20 0.036(5) 0.029(3) 0.044(5) -0.006(4) -0.001(4) 0.008(3)
C20A 0.062(15) 0.031(9) 0.068(18) -0.001(12) -0.023(12) 0.007(9)

loop_
_atom_type_symbol
_atom_type_description
_atom_type_scat_dispersion_real
_atom_type_scat_dispersion_imag
_atom_type_scat_source
C C 0.0033 0.0016 'International Tables Vol C Tables 4.2.6.8 and 6.1.1.4'
H H 0.0000 0.0000 'International Tables Vol C Tables 4.2.6.8 and 6.1.1.4'
N N 0.0061 0.0033 'International Tables Vol C Tables 4.2.6.8 and 6.1.1.4'
O O 0.0106 0.0060 'International Tables Vol C Tables 4.2.6.8 and 6.1.1.4'
Co Co 0.3494 0.9721 'International Tables Vol C Tables 4.2.6.8 and 6.1.1.4'

loop_
_geom_angle_atom_site_label_1
_geom_angle_atom_site_label_2
_geom_angle_atom_site_label_3
_geom_angle
_geom_angle_site_symmetry_1
_geom_angle_site_symmetry_3
_geom_angle_publ_flag
O1A Co1 N3A 81.8(9) . . ?
O1A Co1 O1 92.7(9) . . ?
N3A Co1 O1 168.7(4) . . ?
O1A Co1 N2 76.6(9) . . ?
N3A Co1 N2 5.5(4) . . ?
O1 Co1 N2 164.3(5) . . ?
O1A Co1 N3 170.8(8) . . ?
N3A Co1 N3 94.2(3) . . ?
O1 Co1 N3 89.8(4) . . ?
N2 Co1 N3 99.1(3) . . ?
O1A Co1 N2A 169.8(9) . . ?
N3A Co1 N2A 96.3(3) . . ?
O1 Co1 N2A 87.4(4) . . ?
N2 Co1 N2A 101.2(3) . . ?
N3 Co1 N2A 2.8(4) . . ?
O1A Co1 N1 9.4(10) . . ?
N3A Co1 N1 86.2(4) . . ?
O1 Co1 N1 89.8(5) . . ?
N2 Co1 N1 81.3(4) . . ?
N3 Co1 N1 179.6(4) . . ?
N2A Co1 N1 176.9(4) . . ?
O1A Co1 N1A 92.1(16) . . ?
N3A Co1 N1A 173.8(13) . . ?
O1 Co1 N1A 10.3(13) . . ?
N2 Co1 N1A 168.6(13) . . ?
N3 Co1 N1A 92.0(13) . . ?
N2A Co1 N1A 89.8(13) . . ?
N1 Co1 N1A 87.6(13) . . ?
C17 N1 C18 124.9(9) . . ?
C17 N1 Co1 111.7(7) . . ?
C18 N1 Co1 122.2(5) . . ?
C17A N1A C18A 134(3) . . ?
C17A N1A Co1 115(3) . . ?
C18A N1A Co1 110.1(18) . . ?
C11 N2 C10 120.4(6) . . ?
C11 N2 Co1 114.9(5) . . ?
C10 N2 Co1 124.6(6) . . ?
C10A N2A C11A 114.4(13) . . ?
C10A N2A Co1 145.8(11) . . ?
C11A N2A Co1 99.5(9) . . ?
C7 N3 C8 111.5(8) . . ?
C7 N3 Co1 129.6(6) . . ?
C8 N3 Co1 118.5(5) . . ?
C7A N3A Co1 154.1(11) . . ?
C7A N3A C8A 89.8(11) . . ?
Co1 N3A C8A 112.4(7) . . ?
C1 O1 Co1 132.0(10) . . ?
C1A O1A Co1 132.5(19) . . ?
O1 C1 C2 121.7(9) . . ?
O1 C1 C6 124.9(9) . . ?
C2 C1 C6 113.2(7) . . ?
O1A C1A C2A 131.6(14) . . ?
O1A C1A C6A 125.7(15) . . ?
C2A C1A C6A 101.3(8) . . ?
C3 C2 C1 122.6(8) . . ?
C3A C2A C1A 129.0(8) . . ?
C4 C3 C2 123.8(9) . . ?
C2A C3A C4A 129.0(8) . . ?
C3 C4 C5 118.8(8) . . ?
C5A C4A C3A 124.0(8) . . ?
C4 C5 C6 116.8(9) . . ?
C4A C5A C6A 106.4(12) . . ?
C1 C6 C5 124.7(8) . . ?
C1 C6 C7 117.6(7) . . ?
C5 C6 C7 117.6(8) . . ?
C7A C6A C1A 111.4(18) . . ?
C7A C6A C5A 118(2) . . ?
C1A C6A C5A 130.2(14) . . ?
N3 C7 C6 124.9(7) . . ?
N3A C7A C6A 107.4(19) . . ?
N3 C8 C9 114.7(6) . . ?
C9A C8A N3A 112.9(12) . . ?
C10 C9 C8 112.2(7) . . ?
C10A C9A C8A 117.4(18) . . ?
N2 C10 C9 112.8(7) . . ?
N2A C10A C9A 101.7(17) . . ?
N2 C11 C12 120.2(6) . . ?
N2 C11 C17 114.2(6) . . ?
C12 C11 C17 125.6(7) . . ?
C12A C11A C17A 115(2) . . ?
C12A C11A N2A 119(2) . . ?
C17A C11A N2A 125.5(15) . . ?
C13 C12 C11 127.3(8) . . ?
C11A C12A C13A 129(2) . . ?
C14 C13 C12 135.6(8) . . ?
C12A C13A C14A 143.0(13) . . ?
C13 C14 C15 125.1(7) . . ?
C13A C14A C15A 122.4(7) . . ?
C14 C15 C16 129.0(8) . . ?
C14A C15A C16A 123.6(7) . . ?
C15 C16 C17 129.9(7) . . ?
C15A C16A C17A 122.3(7) . . ?
N1 C17 C16 120.3(7) . . ?
N1 C17 C11 112.3(7) . . ?
C16 C17 C11 127.3(6) . . ?
N1A C17A C11A 105(2) . . ?
N1A C17A C16A 111(2) . . ?
C11A C17A C16A 143.8(10) . . ?
N1 C18 C20 113.1(7) . . ?
N1 C18 C19 111.7(5) . . ?
C20 C18 C19 114.9(5) . . ?
C19 C18A C20A 112.6(13) . . ?
C19 C18A N1A 121.8(19) . . ?
C20A C18A N1A 110(2) . . ?
C18A C19 C18 71.2(6) . . ?

loop_
_geom_bond_atom_site_label_1
_geom_bond_atom_site_label_2
_geom_bond_distance
_geom_bond_site_symmetry_2
_geom_bond_publ_flag
Co1 O1A 1.75(3) . ?
Co1 N3A 1.836(7) . ?
Co1 O1 1.840(13) . ?
Co1 N2 1.861(6) . ?
Co1 N3 1.935(7) . ?
Co1 N2A 1.868(8) . ?
Co1 N1 1.978(11) . ?
Co1 N1A 1.98(4) . ?
N1 C17 1.343(7) . ?
N1 C18 1.485(13) . ?
N1A C17A 1.36(3) . ?
N1A C18A 1.64(5) . ?
N2 C11 1.339(5) . ?
N2 C10 1.441(5) . ?
N2A C10A 1.23(2) . ?
N2A C11A 1.62(2) . ?
N3 C7 1.254(9) . ?
N3 C8 1.507(6) . ?
N3A C7A 1.23(2) . ?
N3A C8A 1.80(2) . ?
O1 C1 1.291(7) . ?
O1A C1A 1.27(2) . ?
C1 C2 1.401(10) . ?
C1 C6 1.433(6) . ?
C1A C2A 1.409(10) . ?
C1A C6A 1.69(3) . ?
C2 C3 1.369(10) . ?
C2A C3A 1.394(10) . ?
C3 C4 1.366(13) . ?
C3A C4A 1.402(14) . ?
C4 C5 1.400(14) . ?
C4A C5A 1.384(15) . ?
C5 C6 1.437(6) . ?
C5A C6A 1.68(3) . ?
C6 C7 1.480(11) . ?
C6A C7A 1.49(3) . ?
C8 C9 1.509(12) . ?
C8A C9A 1.54(3) . ?
C9 C10 1.495(10) . ?
C9A C10A 1.50(3) . ?
C11 C12 1.391(10) . ?
C11 C17 1.444(9) . ?
C11A C12A 1.19(3) . ?
C11A C17A 1.42(2) . ?
C12 C13 1.364(6) . ?
C12A C13A 1.33(2) . ?
C13 C14 1.349(12) . ?
C13A C14A 1.368(12) . ?
C14 C15 1.369(12) . ?
C14A C15A 1.385(12) . ?
C15 C16 1.380(10) . ?
C15A C16A 1.395(9) . ?
C16 C17 1.420(9) . ?
C16A C17A 1.425(9) . ?
C18 C20 1.521(11) . ?
C18 C19 1.531(6) . ?
C18A C19 1.428(17) . ?
C18A C20A 1.60(3) . ?
